data_1516943
loop_
_publ_author_name
'Zhengliang Lu'
'Tao Fan'
'Weiwei Guo'
'Jing Lu'
'Chunhua Fan'

_publ_section_title
;
 Synthesis, structure and magnetism of three cubane Cu(II) and Ni(II)
 complexes based on flexible Schiff-base ligands
;
_journal_name_full
;
Inorganica Chimica Acta
;
_journal_page_first 191
_journal_page_last 196
_journal_volume 400
_journal_year 2013
_chemical_formula_sum 'C42 H47 Cu4 N5 O12'
_chemical_formula_weight 1068.01
_space_group_IT_number 2
_symmetry_cell_setting triclinic
_symmetry_space_group_name_Hall '-P 1'
_symmetry_space_group_name_H-M 'P -1'
_atom_sites_solution_hydrogens geom
_atom_sites_solution_primary direct
_atom_sites_solution_secondary difmap
_cell_angle_alpha 102.571(8)
_cell_angle_beta 92.372(8)
_cell_angle_gamma 99.842(8)
_cell_formula_units_Z 2
_cell_length_a 11.9186(12)
_cell_length_b 12.2974(12)
_cell_length_c 15.2404(13)
_cell_measurement_temperature 293(2)
_cell_volume 2140.9(4)
_computing_cell_refinement SMART
_computing_data_collection 'SMART (Bruker, 2000)'
_computing_data_reduction 'SAINT (Bruker, 2000)'
_computing_molecular_graphics SHELXTL
_computing_publication_material SHELXL-97
_computing_structure_refinement 'SHELXL-97 (Sheldrick, 1997)'
_computing_structure_solution 'SHELXTL (Bruker, 2000)'
_diffrn_ambient_temperature 293(2)
_diffrn_measured_fraction_theta_full 0.995
_diffrn_measured_fraction_theta_max 0.995
_diffrn_measurement_device_type 'Bruker SMART CCD area detector'
_diffrn_measurement_method 'phi and omega scans'
_diffrn_radiation_monochromator graphite
_diffrn_radiation_source 'fine-focus sealed tube'
_diffrn_radiation_type MoK\a
_diffrn_radiation_wavelength 0.71073
_diffrn_reflns_av_R_equivalents 0.0285
_diffrn_reflns_av_sigmaI/netI 0.0488
_diffrn_reflns_limit_h_max 14
_diffrn_reflns_limit_h_min -14
_diffrn_reflns_limit_k_max 13
_diffrn_reflns_limit_k_min -14
_diffrn_reflns_limit_l_max 17
_diffrn_reflns_limit_l_min -18
_diffrn_reflns_number 15715
_diffrn_reflns_theta_full 25.00
_diffrn_reflns_theta_max 25.00
_diffrn_reflns_theta_min 3.13
_exptl_absorpt_coefficient_mu 2.029
_exptl_absorpt_correction_T_max 0.80
_exptl_absorpt_correction_T_min 0.67
_exptl_absorpt_correction_type multi-scan
_exptl_absorpt_process_details '(SADABS; Bruker, 2000)'
_exptl_crystal_colour dark-green
_exptl_crystal_density_diffrn 1.657
_exptl_crystal_density_method 'not measured'
_exptl_crystal_description block
_exptl_crystal_F_000 1092
_exptl_crystal_size_max 0.20
_exptl_crystal_size_mid 0.19
_exptl_crystal_size_min 0.11
_refine_diff_density_max 0.478
_refine_diff_density_min -0.468
_refine_diff_density_rms 0.071
_refine_ls_extinction_method none
_refine_ls_goodness_of_fit_ref 1.020
_refine_ls_hydrogen_treatment constr
_refine_ls_matrix_type full
_refine_ls_number_parameters 569
_refine_ls_number_reflns 7513
_refine_ls_number_restraints 30
_refine_ls_restrained_S_all 1.025
_refine_ls_R_factor_all 0.0535
_refine_ls_R_factor_gt 0.0373
_refine_ls_shift/su_max 0.007
_refine_ls_shift/su_mean 0.000
_refine_ls_structure_factor_coef Fsqd
_refine_ls_weighting_details 'calc w=1/[\s^2^(Fo^2^)+(0.0391P)^2^+0.7858P] where P=(Fo^2^+2Fc^2^)/3'
_refine_ls_weighting_scheme calc
_refine_ls_wR_factor_gt 0.0832
_refine_ls_wR_factor_ref 0.0950
_reflns_number_gt 5861
_reflns_number_total 7513
_reflns_threshold_expression >2sigma(I)
_cod_data_source_file ICA-2013-400-191-196-1.cif
_cod_data_source_block qq
_cod_original_sg_symbol_H-M P-1
_cod_database_code 1516943

loop_
_symmetry_equiv_pos_as_xyz
'x, y, z'
'-x, -y, -z'

loop_
_atom_site_label
_atom_site_type_symbol
_atom_site_fract_x
_atom_site_fract_y
_atom_site_fract_z
_atom_site_U_iso_or_equiv
_atom_site_adp_type
_atom_site_occupancy
_atom_site_symmetry_multiplicity
_atom_site_calc_flag
_atom_site_refinement_flags
Cu1 Cu 0.13281(3) 0.38060(4) 0.15115(3) 0.03905(13) Uani 1 1 d .
Cu2 Cu 0.27595(3) 0.18325(4) 0.13577(3) 0.04157(14) Uani 1 1 d .
Cu3 Cu 0.30973(3) 0.35737(3) 0.32074(3) 0.03645(13) Uani 1 1 d .
Cu4 Cu 0.05836(3) 0.21417(3) 0.27551(3) 0.03373(12) Uani 1 1 d .
N1 N 0.2117(2) 0.5245(3) 0.1344(2) 0.0469(8) Uani 1 1 d .
N2 N 0.2814(3) 0.0271(3) 0.1347(2) 0.0500(8) Uani 1 1 d .
N3 N 0.3265(2) 0.5124(2) 0.3837(2) 0.0422(7) Uani 1 1 d .
N4 N -0.0386(2) 0.0700(2) 0.22279(19) 0.0363(7) Uani 1 1 d .
N5 N 0.5943(6) 0.1307(6) 0.6134(4) 0.143(2) Uani 1 1 d U
O1 O -0.01229(19) 0.4206(2) 0.14818(19) 0.0505(7) Uani 1 1 d .
O2 O -0.2257(2) 0.4326(3) 0.1393(2) 0.0760(10) Uani 1 1 d .
O3 O 0.28675(18) 0.3459(2) 0.15801(16) 0.0405(6) Uani 1 1 d .
O4 O 0.3071(2) 0.1680(3) 0.01347(18) 0.0628(8) Uani 1 1 d .
O5 O 0.3787(3) 0.1985(4) -0.1408(2) 0.0963(12) Uani 1 1 d .
O6 O 0.26180(18) 0.19650(19) 0.26576(15) 0.0375(6) Uani 1 1 d .
O7 O 0.46901(18) 0.3545(2) 0.33198(17) 0.0435(6) Uani 1 1 d .
O8 O 0.67846(19) 0.3195(2) 0.32128(19) 0.0556(7) Uani 1 1 d .
O9 O 0.14690(17) 0.36684(18) 0.30884(15) 0.0351(5) Uani 1 1 d .
O10 O 0.0221(2) 0.2086(2) 0.39478(16) 0.0433(6) Uani 1 1 d .
O11 O -0.0120(2) 0.2438(2) 0.56557(17) 0.0582(7) Uani 1 1 d .
O12 O 0.07690(18) 0.22106(19) 0.14895(15) 0.0361(6) Uani 1 1 d .
C1 C 0.0446(3) 0.6027(3) 0.1106(3) 0.0455(9) Uani 1 1 d .
C2 C -0.0360(3) 0.5119(3) 0.1279(2) 0.0433(9) Uani 1 1 d .
C3 C -0.1531(3) 0.5233(4) 0.1233(3) 0.0518(10) Uani 1 1 d .
C4 C -0.1842(4) 0.6187(4) 0.1041(3) 0.0597(12) Uani 1 1 d .
H4 H -0.2610 0.6248 0.1029 0.072 Uiso 1 1 calc R
C5 C -0.1054(4) 0.7056(4) 0.0864(3) 0.0662(13) Uani 1 1 d .
H5 H -0.1288 0.7686 0.0724 0.079 Uiso 1 1 calc R
C6 C 0.0072(4) 0.6978(4) 0.0898(3) 0.0629(12) Uani 1 1 d .
H6 H 0.0607 0.7564 0.0781 0.075 Uiso 1 1 calc R
C7 C -0.3420(3) 0.4396(4) 0.1402(4) 0.0806(16) Uani 1 1 d .
H7A H -0.3845 0.3713 0.1519 0.121 Uiso 1 1 calc R
H7B H -0.3694 0.4492 0.0827 0.121 Uiso 1 1 calc R
H7C H -0.3517 0.5032 0.1866 0.121 Uiso 1 1 calc R
C8 C 0.1642(3) 0.6023(4) 0.1148(3) 0.0522(10) Uani 1 1 d .
H8 H 0.2117 0.6643 0.1022 0.063 Uiso 1 1 calc R
C9 C 0.3357(3) 0.5342(4) 0.1410(3) 0.0622(12) Uani 1 1 d .
H9A H 0.3671 0.5700 0.2022 0.075 Uiso 1 1 calc R
H9B H 0.3694 0.5800 0.1011 0.075 Uiso 1 1 calc R
C10 C 0.3616(3) 0.4168(4) 0.1145(3) 0.0578(12) Uani 1 1 d .
H10A H 0.3497 0.3891 0.0496 0.069 Uiso 1 1 calc R
H10B H 0.4405 0.4173 0.1332 0.069 Uiso 1 1 calc R
C11 C 0.3426(3) -0.0234(4) -0.0151(3) 0.0561(11) Uani 1 1 d U
C12 C 0.3408(3) 0.0813(4) -0.0380(3) 0.0575(12) Uani 1 1 d U
C13 C 0.3800(4) 0.0948(5) -0.1234(3) 0.0689(14) Uani 1 1 d .
C14 C 0.4147(4) 0.0063(6) -0.1811(3) 0.0808(16) Uani 1 1 d .
H14 H 0.4392 0.0157 -0.2366 0.097 Uiso 1 1 calc R
C15 C 0.4134(4) -0.0959(5) -0.1578(4) 0.0913(19) Uani 1 1 d .
H15 H 0.4363 -0.1550 -0.1980 0.110 Uiso 1 1 calc R
C16 C 0.3794(4) -0.1113(4) -0.0771(4) 0.0790(15) Uani 1 1 d .
H16 H 0.3801 -0.1805 -0.0621 0.095 Uiso 1 1 calc R
C17 C 0.4239(5) 0.2236(5) -0.2191(4) 0.107(2) Uani 1 1 d .
H17A H 0.4166 0.2994 -0.2217 0.161 Uiso 1 1 calc R
H17B H 0.3830 0.1711 -0.2712 0.161 Uiso 1 1 calc R
H17C H 0.5032 0.2175 -0.2180 0.161 Uiso 1 1 calc R
C18 C 0.3136(3) -0.0429(4) 0.0700(3) 0.0566(11) Uani 1 1 d .
H18 H 0.3186 -0.1139 0.0800 0.068 Uiso 1 1 calc R
C19 C 0.2624(4) 0.0006(3) 0.2226(3) 0.0549(11) Uani 1 1 d .
H19A H 0.3026 -0.0592 0.2309 0.066 Uiso 1 1 calc R
H19B H 0.1816 -0.0243 0.2273 0.066 Uiso 1 1 calc R
C20 C 0.3077(3) 0.1084(3) 0.2930(3) 0.0474(10) Uani 1 1 d .
H20A H 0.2839 0.1007 0.3518 0.057 Uiso 1 1 calc R
H20B H 0.3905 0.1250 0.2965 0.057 Uiso 1 1 calc R
C21 C 0.5331(3) 0.5512(3) 0.4056(3) 0.0449(9) Uani 1 1 d .
C22 C 0.5501(3) 0.4418(3) 0.3654(2) 0.0395(9) Uani 1 1 d .
C23 C 0.6661(3) 0.4265(3) 0.3599(3) 0.0440(9) Uani 1 1 d .
C24 C 0.7552(3) 0.5161(4) 0.3913(3) 0.0560(11) Uani 1 1 d .
H24 H 0.8300 0.5049 0.3852 0.067 Uiso 1 1 calc R
C25 C 0.7354(3) 0.6231(4) 0.4321(3) 0.0660(13) Uani 1 1 d .
H25 H 0.7962 0.6825 0.4542 0.079 Uiso 1 1 calc R
C26 C 0.6274(3) 0.6396(3) 0.4393(3) 0.0591(12) Uani 1 1 d .
H26 H 0.6143 0.7110 0.4672 0.071 Uiso 1 1 calc R
C27 C 0.7928(3) 0.3000(4) 0.3106(3) 0.0682(13) Uani 1 1 d .
H27A H 0.7909 0.2217 0.2827 0.102 Uiso 1 1 calc R
H27B H 0.8348 0.3185 0.3686 0.102 Uiso 1 1 calc R
H27C H 0.8294 0.3468 0.2733 0.102 Uiso 1 1 calc R
C28 C 0.4213(3) 0.5786(3) 0.4158(3) 0.0478(10) Uani 1 1 d .
H28 H 0.4173 0.6508 0.4486 0.057 Uiso 1 1 calc R
C29 C 0.2183(3) 0.5544(3) 0.3903(3) 0.0514(11) Uani 1 1 d .
H29A H 0.2088 0.5953 0.3437 0.062 Uiso 1 1 calc R
H29B H 0.2184 0.6057 0.4485 0.062 Uiso 1 1 calc R
C30 C 0.1217(3) 0.4541(3) 0.3793(3) 0.0456(10) Uani 1 1 d .
H30A H 0.1157 0.4284 0.4350 0.055 Uiso 1 1 calc R
H30B H 0.0498 0.4750 0.3637 0.055 Uiso 1 1 calc R
C31 C -0.1050(3) 0.0272(3) 0.3605(3) 0.0424(9) Uani 1 1 d .
C32 C -0.0467(3) 0.1284(3) 0.4197(2) 0.0407(9) Uani 1 1 d .
C33 C -0.0661(3) 0.1423(3) 0.5132(3) 0.0463(9) Uani 1 1 d .
C34 C -0.1320(4) 0.0589(4) 0.5444(3) 0.0619(12) Uani 1 1 d .
H34 H -0.1423 0.0695 0.6056 0.074 Uiso 1 1 calc R
C35 C -0.1843(4) -0.0426(4) 0.4848(3) 0.0690(13) Uani 1 1 d .
H35 H -0.2269 -0.1000 0.5068 0.083 Uiso 1 1 calc R
C36 C -0.1729(3) -0.0568(4) 0.3962(3) 0.0578(11) Uani 1 1 d .
H36 H -0.2104 -0.1233 0.3571 0.069 Uiso 1 1 calc R
C37 C -0.0191(4) 0.2618(4) 0.6602(3) 0.0718(13) Uani 1 1 d .
H37A H 0.0221 0.3360 0.6890 0.108 Uiso 1 1 calc R
H37B H 0.0134 0.2057 0.6823 0.108 Uiso 1 1 calc R
H37C H -0.0978 0.2559 0.6732 0.108 Uiso 1 1 calc R
C38 C -0.0992(3) 0.0059(3) 0.2657(2) 0.0406(9) Uani 1 1 d .
H38 H -0.1435 -0.0608 0.2316 0.049 Uiso 1 1 calc R
C39 C -0.0409(3) 0.0421(3) 0.1247(2) 0.0435(9) Uani 1 1 d .
H39A H -0.1143 -0.0029 0.0985 0.052 Uiso 1 1 calc R
H39B H 0.0183 -0.0010 0.1053 0.052 Uiso 1 1 calc R
C40 C -0.0206(3) 0.1526(3) 0.0955(2) 0.0419(9) Uani 1 1 d .
H40A H -0.0071 0.1398 0.0320 0.050 Uiso 1 1 calc R
H40B H -0.0864 0.1892 0.1048 0.050 Uiso 1 1 calc R
C41 C 0.6134(5) 0.1247(5) 0.4423(4) 0.1039(19) Uani 1 1 d U
H41A H 0.6006 0.0473 0.4087 0.156 Uiso 1 1 calc R
H41B H 0.6888 0.1617 0.4344 0.156 Uiso 1 1 calc R
H41C H 0.5580 0.1631 0.4209 0.156 Uiso 1 1 calc R
C42 C 0.6025(6) 0.1277(5) 0.5385(5) 0.1004(19) Uani 1 1 d U

loop_
_atom_site_aniso_label
_atom_site_aniso_U_11
_atom_site_aniso_U_22
_atom_site_aniso_U_33
_atom_site_aniso_U_23
_atom_site_aniso_U_13
_atom_site_aniso_U_12
Cu1 0.0262(2) 0.0414(3) 0.0506(3) 0.0132(2) 0.00568(19) 0.00510(18)
Cu2 0.0355(2) 0.0496(3) 0.0391(3) 0.0033(2) 0.0048(2) 0.0147(2)
Cu3 0.0243(2) 0.0375(3) 0.0427(3) 0.00046(19) 0.00087(18) 0.00374(18)
Cu4 0.0265(2) 0.0369(3) 0.0341(3) 0.00350(18) 0.00231(17) 0.00178(17)
N1 0.0347(16) 0.049(2) 0.058(2) 0.0185(16) 0.0044(15) 0.0016(15)
N2 0.0431(18) 0.049(2) 0.055(2) -0.0008(17) 0.0033(16) 0.0147(15)
N3 0.0272(15) 0.0391(18) 0.055(2) -0.0003(15) 0.0032(14) 0.0053(13)
N4 0.0325(15) 0.0357(17) 0.0366(17) 0.0021(13) 0.0036(13) 0.0024(13)
N5 0.173(5) 0.169(5) 0.114(4) 0.051(4) 0.051(4) 0.075(4)
O1 0.0337(13) 0.0474(16) 0.077(2) 0.0246(14) 0.0075(13) 0.0127(12)
O2 0.0370(15) 0.083(2) 0.125(3) 0.047(2) 0.0147(16) 0.0241(16)
O3 0.0262(12) 0.0476(15) 0.0489(15) 0.0129(12) 0.0094(11) 0.0064(11)
O4 0.0706(19) 0.083(2) 0.0431(17) 0.0099(15) 0.0149(14) 0.0409(17)
O5 0.107(3) 0.150(4) 0.055(2) 0.034(2) 0.033(2) 0.068(3)
O6 0.0319(12) 0.0384(14) 0.0392(14) 0.0032(11) 0.0014(10) 0.0062(10)
O7 0.0253(12) 0.0409(14) 0.0573(17) -0.0010(12) -0.0004(11) 0.0033(10)
O8 0.0289(13) 0.0540(17) 0.081(2) 0.0040(15) 0.0043(13) 0.0138(12)
O9 0.0249(11) 0.0370(14) 0.0375(14) -0.0012(11) 0.0037(10) 0.0019(10)
O10 0.0426(14) 0.0437(15) 0.0371(14) 0.0048(11) 0.0035(11) -0.0042(12)
O11 0.0698(19) 0.0617(19) 0.0387(16) 0.0073(13) 0.0074(14) 0.0046(15)
O12 0.0306(12) 0.0382(14) 0.0356(14) 0.0044(10) 0.0009(10) 0.0012(10)
C1 0.050(2) 0.047(2) 0.041(2) 0.0117(18) 0.0059(18) 0.0101(19)
C2 0.041(2) 0.050(2) 0.039(2) 0.0056(18) 0.0049(17) 0.0134(18)
C3 0.044(2) 0.058(3) 0.058(3) 0.015(2) 0.0060(19) 0.018(2)
C4 0.055(3) 0.074(3) 0.060(3) 0.019(2) 0.002(2) 0.034(2)
C5 0.073(3) 0.061(3) 0.075(3) 0.026(3) 0.010(3) 0.030(3)
C6 0.080(3) 0.052(3) 0.065(3) 0.029(2) 0.008(2) 0.015(2)
C7 0.040(2) 0.105(4) 0.111(4) 0.044(3) 0.011(3) 0.027(3)
C8 0.050(2) 0.052(3) 0.054(3) 0.019(2) 0.006(2) -0.001(2)
C9 0.037(2) 0.067(3) 0.087(3) 0.037(3) 0.005(2) -0.005(2)
C10 0.0272(19) 0.076(3) 0.078(3) 0.034(2) 0.0137(19) 0.0082(19)
C11 0.043(2) 0.058(3) 0.057(3) -0.011(2) 0.000(2) 0.0104(19)
C12 0.035(2) 0.087(3) 0.041(2) -0.007(2) 0.0002(18) 0.016(2)
C13 0.047(2) 0.105(4) 0.049(3) -0.003(3) 0.000(2) 0.024(3)
C14 0.054(3) 0.123(5) 0.048(3) -0.016(3) 0.007(2) 0.014(3)
C15 0.069(3) 0.099(5) 0.073(4) -0.042(3) 0.021(3) 0.001(3)
C16 0.062(3) 0.071(3) 0.082(4) -0.028(3) 0.015(3) 0.006(2)
C17 0.095(4) 0.140(6) 0.074(4) 0.014(4) 0.027(3) -0.004(4)
C18 0.045(2) 0.047(3) 0.068(3) -0.008(2) 0.002(2) 0.0083(19)
C19 0.063(3) 0.042(2) 0.063(3) 0.011(2) 0.011(2) 0.019(2)
C20 0.052(2) 0.049(2) 0.046(2) 0.0130(19) 0.0062(19) 0.0177(19)
C21 0.0305(18) 0.041(2) 0.056(3) 0.0015(18) 0.0006(17) 0.0020(16)
C22 0.0280(17) 0.045(2) 0.043(2) 0.0087(17) 0.0006(16) 0.0040(16)
C23 0.0291(18) 0.049(2) 0.053(2) 0.0101(19) 0.0027(17) 0.0063(17)
C24 0.0263(18) 0.061(3) 0.077(3) 0.015(2) 0.0006(19) 0.0007(18)
C25 0.035(2) 0.055(3) 0.098(4) 0.010(3) -0.005(2) -0.0086(19)
C26 0.043(2) 0.040(2) 0.082(3) -0.004(2) -0.002(2) 0.0000(18)
C27 0.040(2) 0.070(3) 0.098(4) 0.014(3) 0.010(2) 0.022(2)
C28 0.037(2) 0.037(2) 0.062(3) -0.0021(19) 0.0034(18) 0.0039(17)
C29 0.0327(19) 0.041(2) 0.074(3) -0.005(2) 0.0018(19) 0.0109(17)
C30 0.0278(17) 0.046(2) 0.057(3) -0.0036(19) 0.0047(17) 0.0080(16)
C31 0.0330(18) 0.046(2) 0.048(2) 0.0117(18) 0.0058(17) 0.0027(16)
C32 0.0320(18) 0.046(2) 0.046(2) 0.0116(18) 0.0052(16) 0.0091(17)
C33 0.044(2) 0.053(2) 0.040(2) 0.0084(19) 0.0067(18) 0.0074(19)
C34 0.067(3) 0.072(3) 0.051(3) 0.023(2) 0.018(2) 0.009(2)
C35 0.075(3) 0.063(3) 0.068(3) 0.027(3) 0.020(3) -0.008(2)
C36 0.054(2) 0.051(3) 0.063(3) 0.015(2) 0.009(2) -0.007(2)
C37 0.095(4) 0.079(3) 0.041(3) 0.005(2) 0.011(2) 0.024(3)
C38 0.0324(18) 0.038(2) 0.047(2) 0.0037(17) 0.0022(17) 0.0023(16)
C39 0.039(2) 0.042(2) 0.039(2) -0.0043(17) -0.0017(17) -0.0036(16)
C40 0.0364(19) 0.051(2) 0.032(2) 0.0030(17) -0.0045(16) 0.0017(17)
C41 0.120(5) 0.103(4) 0.091(4) 0.024(3) 0.019(4) 0.020(4)
C42 0.109(4) 0.093(4) 0.108(5) 0.028(4) 0.032(4) 0.032(3)

loop_
_atom_type_symbol
_atom_type_description
_atom_type_scat_dispersion_real
_atom_type_scat_dispersion_imag
_atom_type_scat_source
C C 0.0033 0.0016 'International Tables Vol C Tables 4.2.6.8 and 6.1.1.4'
H H 0.0000 0.0000 'International Tables Vol C Tables 4.2.6.8 and 6.1.1.4'
N N 0.0061 0.0033 'International Tables Vol C Tables 4.2.6.8 and 6.1.1.4'
O O 0.0106 0.0060 'International Tables Vol C Tables 4.2.6.8 and 6.1.1.4'
Cu Cu 0.3201 1.2651 'International Tables Vol C Tables 4.2.6.8 and 6.1.1.4'

loop_
_geom_angle_atom_site_label_1
_geom_angle_atom_site_label_2
_geom_angle_atom_site_label_3
_geom_angle
O1 Cu1 N1 94.27(12)
O1 Cu1 O12 95.54(10)
N1 Cu1 O12 166.94(12)
O1 Cu1 O3 177.30(11)
N1 Cu1 O3 83.82(12)
O12 Cu1 O3 86.64(9)
O1 Cu1 O9 97.92(10)
N1 Cu1 O9 112.49(11)
O12 Cu1 O9 74.62(8)
O3 Cu1 O9 81.10(9)
O4 Cu2 N2 93.71(14)
O4 Cu2 O3 93.95(12)
N2 Cu2 O3 169.44(12)
O4 Cu2 O6 173.32(10)
N2 Cu2 O6 83.80(12)
O3 Cu2 O6 87.79(10)
O4 Cu2 O12 107.69(10)
N2 Cu2 O12 111.27(11)
O3 Cu2 O12 73.14(8)
O6 Cu2 O12 78.98(8)
O7 Cu3 N3 94.42(11)
O7 Cu3 O6 95.91(10)
N3 Cu3 O6 168.30(11)
O7 Cu3 O9 177.67(10)
N3 Cu3 O9 83.63(10)
O6 Cu3 O9 86.15(9)
O7 Cu3 O3 98.76(9)
N3 Cu3 O3 108.90(11)
O6 Cu3 O3 74.90(9)
O9 Cu3 O3 80.71(8)
O10 Cu4 N4 93.49(11)
O10 Cu4 O9 94.90(10)
N4 Cu4 O9 169.62(11)
O10 Cu4 O12 173.24(9)
N4 Cu4 O12 83.76(11)
O9 Cu4 O12 87.23(9)
O10 Cu4 O6 107.19(9)
N4 Cu4 O6 109.87(10)
O9 Cu4 O6 73.35(8)
O12 Cu4 O6 79.57(8)
C8 N1 C9 121.7(3)
C8 N1 Cu1 125.5(3)
C9 N1 Cu1 112.7(2)
C18 N2 C19 121.9(4)
C18 N2 Cu2 125.0(3)
C19 N2 Cu2 112.3(2)
C28 N3 C29 120.7(3)
C28 N3 Cu3 125.6(2)
C29 N3 Cu3 113.6(2)
C38 N4 C39 121.9(3)
C38 N4 Cu4 126.0(2)
C39 N4 Cu4 112.0(2)
C2 O1 Cu1 125.9(2)
C3 O2 C7 117.0(3)
C10 O3 Cu2 123.6(2)
C10 O3 Cu1 109.9(2)
Cu2 O3 Cu1 109.11(11)
C10 O3 Cu3 122.4(2)
Cu2 O3 Cu3 89.44(9)
Cu1 O3 Cu3 98.56(10)
C12 O4 Cu2 126.3(3)
C13 O5 C17 119.5(4)
C20 O6 Cu3 124.6(2)
C20 O6 Cu2 109.1(2)
Cu3 O6 Cu2 105.17(11)
C20 O6 Cu4 122.9(2)
Cu3 O6 Cu4 90.66(9)
Cu2 O6 Cu4 100.79(9)
C22 O7 Cu3 125.8(2)
C23 O8 C27 117.0(3)
C30 O9 Cu4 124.1(2)
C30 O9 Cu3 110.36(18)
Cu4 O9 Cu3 108.49(10)
C30 O9 Cu1 121.3(2)
Cu4 O9 Cu1 90.18(8)
Cu3 O9 Cu1 98.53(9)
C32 O10 Cu4 127.1(2)
C33 O11 C37 117.7(3)
C40 O12 Cu1 125.0(2)
C40 O12 Cu4 108.12(19)
Cu1 O12 Cu4 105.70(10)
C40 O12 Cu2 124.3(2)
Cu1 O12 Cu2 89.88(8)
Cu4 O12 Cu2 100.00(9)
C6 C1 C2 120.0(4)
C6 C1 C8 118.0(4)
C2 C1 C8 121.9(3)
O1 C2 C1 125.8(3)
O1 C2 C3 117.5(3)
C1 C2 C3 116.6(4)
O2 C3 C4 125.8(4)
O2 C3 C2 113.5(3)
C4 C3 C2 120.7(4)
C3 C4 C5 122.1(4)
C3 C4 H4 118.9
C5 C4 H4 118.9
C6 C5 C4 119.0(4)
C6 C5 H5 120.5
C4 C5 H5 120.5
C5 C6 C1 121.5(4)
C5 C6 H6 119.3
C1 C6 H6 119.3
O2 C7 H7A 109.5
O2 C7 H7B 109.5
H7A C7 H7B 109.5
O2 C7 H7C 109.5
H7A C7 H7C 109.5
H7B C7 H7C 109.5
N1 C8 C1 125.8(4)
N1 C8 H8 117.1
C1 C8 H8 117.1
N1 C9 C10 107.8(3)
N1 C9 H9A 110.2
C10 C9 H9A 110.2
N1 C9 H9B 110.2
C10 C9 H9B 110.2
H9A C9 H9B 108.5
O3 C10 C9 107.7(3)
O3 C10 H10A 110.2
C9 C10 H10A 110.2
O3 C10 H10B 110.2
C9 C10 H10B 110.2
H10A C10 H10B 108.5
C12 C11 C18 122.3(4)
C12 C11 C16 119.5(5)
C18 C11 C16 118.2(5)
O4 C12 C11 124.8(4)
O4 C12 C13 117.5(5)
C11 C12 C13 117.7(4)
O5 C13 C14 124.7(5)
O5 C13 C12 115.0(4)
C14 C13 C12 120.3(6)
C15 C14 C13 120.8(5)
C15 C14 H14 119.6
C13 C14 H14 119.6
C16 C15 C14 120.7(5)
C16 C15 H15 119.7
C14 C15 H15 119.7
C15 C16 C11 121.0(6)
C15 C16 H16 119.5
C11 C16 H16 119.5
O5 C17 H17A 109.5
O5 C17 H17B 109.5
H17A C17 H17B 109.5
O5 C17 H17C 109.5
H17A C17 H17C 109.5
H17B C17 H17C 109.5
N2 C18 C11 126.8(4)
N2 C18 H18 116.6
C11 C18 H18 116.6
N2 C19 C20 106.6(3)
N2 C19 H19A 110.4
C20 C19 H19A 110.4
N2 C19 H19B 110.4
C20 C19 H19B 110.4
H19A C19 H19B 108.6
O6 C20 C19 106.8(3)
O6 C20 H20A 110.4
C19 C20 H20A 110.4
O6 C20 H20B 110.4
C19 C20 H20B 110.4
H20A C20 H20B 108.6
C22 C21 C26 120.6(3)
C22 C21 C28 122.4(3)
C26 C21 C28 117.0(3)
O7 C22 C21 125.4(3)
O7 C22 C23 118.2(3)
C21 C22 C23 116.5(3)
O8 C23 C24 124.7(3)
O8 C23 C22 114.5(3)
C24 C23 C22 120.8(4)
C23 C24 C25 121.2(4)
C23 C24 H24 119.4
C25 C24 H24 119.4
C26 C25 C24 119.3(4)
C26 C25 H25 120.4
C24 C25 H25 120.4
C25 C26 C21 121.6(4)
C25 C26 H26 119.2
C21 C26 H26 119.2
O8 C27 H27A 109.5
O8 C27 H27B 109.5
H27A C27 H27B 109.5
O8 C27 H27C 109.5
H27A C27 H27C 109.5
H27B C27 H27C 109.5
N3 C28 C21 125.9(3)
N3 C28 H28 117.0
C21 C28 H28 117.0
N3 C29 C30 108.5(3)
N3 C29 H29A 110.0
C30 C29 H29A 110.0
N3 C29 H29B 110.0
C30 C29 H29B 110.0
H29A C29 H29B 108.4
O9 C30 C29 107.1(3)
O9 C30 H30A 110.3
C29 C30 H30A 110.3
O9 C30 H30B 110.3
C29 C30 H30B 110.3
H30A C30 H30B 108.5
C32 C31 C38 122.6(3)
C32 C31 C36 119.6(4)
C38 C31 C36 117.8(3)
O10 C32 C31 124.7(3)
O10 C32 C33 118.5(3)
C31 C32 C33 116.8(3)
O11 C33 C34 124.9(4)
O11 C33 C32 113.7(3)
C34 C33 C32 121.4(4)
C33 C34 C35 120.5(4)
C33 C34 H34 119.8
C35 C34 H34 119.8
C36 C35 C34 120.0(4)
C36 C35 H35 120.0
C34 C35 H35 120.0
C35 C36 C31 121.6(4)
C35 C36 H36 119.2
C31 C36 H36 119.2
O11 C37 H37A 109.5
O11 C37 H37B 109.5
H37A C37 H37B 109.5
O11 C37 H37C 109.5
H37A C37 H37C 109.5
H37B C37 H37C 109.5
N4 C38 C31 126.0(3)
N4 C38 H38 117.0
C31 C38 H38 117.0
N4 C39 C40 106.9(3)
N4 C39 H39A 110.3
C40 C39 H39A 110.3
N4 C39 H39B 110.3
C40 C39 H39B 110.3
H39A C39 H39B 108.6
O12 C40 C39 106.7(3)
O12 C40 H40A 110.4
C39 C40 H40A 110.4
O12 C40 H40B 110.4
C39 C40 H40B 110.4
H40A C40 H40B 108.6
C42 C41 H41A 109.5
C42 C41 H41B 109.5
H41A C41 H41B 109.5
C42 C41 H41C 109.5
H41A C41 H41C 109.5
H41B C41 H41C 109.5
N5 C42 C41 179.6(9)

loop_
_geom_bond_atom_site_label_1
_geom_bond_atom_site_label_2
_geom_bond_distance
Cu1 O1 1.879(2)
Cu1 N1 1.931(3)
Cu1 O12 1.954(2)
Cu1 O3 1.957(2)
Cu1 O9 2.447(2)
Cu2 O4 1.891(3)
Cu2 N2 1.929(3)
Cu2 O3 1.935(2)
Cu2 O6 1.969(2)
Cu2 O12 2.502(2)
Cu3 O7 1.906(2)
Cu3 N3 1.912(3)
Cu3 O6 1.948(2)
Cu3 O9 1.967(2)
Cu3 O3 2.455(2)
Cu4 O10 1.898(2)
Cu4 N4 1.931(3)
Cu4 O9 1.939(2)
Cu4 O12 1.969(2)
Cu4 O6 2.479(2)
N1 C8 1.272(5)
N1 C9 1.460(4)
N2 C18 1.278(5)
N2 C19 1.464(5)
N3 C28 1.282(4)
N3 C29 1.468(4)
N4 C38 1.280(4)
N4 C39 1.457(4)
N5 C42 1.144(7)
O1 C2 1.299(4)
O2 C3 1.363(5)
O2 C7 1.404(4)
O3 C10 1.425(4)
O4 C12 1.312(5)
O5 C13 1.361(6)
O5 C17 1.402(6)
O6 C20 1.423(4)
O7 C22 1.309(4)
O8 C23 1.355(4)
O8 C27 1.434(4)
O9 C30 1.425(4)
O10 C32 1.305(4)
O11 C33 1.364(4)
O11 C37 1.418(5)
O12 C40 1.418(4)
C1 C6 1.412(5)
C1 C2 1.423(5)
C1 C8 1.424(5)
C2 C3 1.426(5)
C3 C4 1.375(6)
C4 C5 1.378(6)
C4 H4 0.9300
C5 C6 1.361(6)
C5 H5 0.9300
C6 H6 0.9300
C7 H7A 0.9600
C7 H7B 0.9600
C7 H7C 0.9600
C8 H8 0.9300
C9 C10 1.500(6)
C9 H9A 0.9700
C9 H9B 0.9700
C10 H10A 0.9700
C10 H10B 0.9700
C11 C12 1.408(6)
C11 C18 1.416(6)
C11 C16 1.416(6)
C12 C13 1.434(6)
C13 C14 1.377(7)
C14 C15 1.377(7)
C14 H14 0.9300
C15 C16 1.353(7)
C15 H15 0.9300
C16 H16 0.9300
C17 H17A 0.9600
C17 H17B 0.9600
C17 H17C 0.9600
C18 H18 0.9300
C19 C20 1.512(5)
C19 H19A 0.9700
C19 H19B 0.9700
C20 H20A 0.9700
C20 H20B 0.9700
C21 C22 1.404(5)
C21 C26 1.415(5)
C21 C28 1.436(5)
C22 C23 1.430(5)
C23 C24 1.379(5)
C24 C25 1.391(6)
C24 H24 0.9300
C25 C26 1.341(5)
C25 H25 0.9300
C26 H26 0.9300
C27 H27A 0.9600
C27 H27B 0.9600
C27 H27C 0.9600
C28 H28 0.9300
C29 C30 1.511(5)
C29 H29A 0.9700
C29 H29B 0.9700
C30 H30A 0.9700
C30 H30B 0.9700
C31 C32 1.418(5)
C31 C38 1.418(5)
C31 C36 1.419(5)
C32 C33 1.431(5)
C33 C34 1.365(5)
C34 C35 1.401(6)
C34 H34 0.9300
C35 C36 1.339(6)
C35 H35 0.9300
C36 H36 0.9300
C37 H37A 0.9600
C37 H37B 0.9600
C37 H37C 0.9600
C38 H38 0.9300
C39 C40 1.505(5)
C39 H39A 0.9700
C39 H39B 0.9700
C40 H40A 0.9700
C40 H40B 0.9700
C41 C42 1.470(8)
C41 H41A 0.9600
C41 H41B 0.9600
C41 H41C 0.9600
